data_4062896
_journal_name_full Organometallics
_journal_paper_doi 10.1021/om049745u
_journal_year 2004
_chemical_formula_sum 'C25 H30 F N Zr'
_chemical_formula_weight 454.72
_space_group_IT_number 61
_symmetry_cell_setting orthorhombic
_symmetry_space_group_name_Hall '-P 2ac 2ab'
_symmetry_space_group_name_H-M 'P b c a'
_cell_angle_alpha 90.00
_cell_angle_beta 90.00
_cell_angle_gamma 90.00
_cell_formula_units_Z 8
_cell_length_a 8.753(2)
_cell_length_b 18.251(4)
_cell_length_c 25.778(5)
_cell_measurement_temperature 200(2)
_cell_volume 4118.1(15)
_diffrn_ambient_temperature 200(2)
_exptl_crystal_density_diffrn 1.467
_cod_database_code 4062896

loop_
_symmetry_equiv_pos_as_xyz
'x, y, z'
'-x+1/2, -y, z+1/2'
'-x, y+1/2, -z+1/2'
'x+1/2, -y+1/2, -z'
'-x, -y, -z'
'x-1/2, y, -z-1/2'
'x, -y-1/2, z-1/2'
'-x-1/2, y-1/2, z'

loop_
_atom_site_label
_atom_site_type_symbol
_atom_site_fract_x
_atom_site_fract_y
_atom_site_fract_z
_atom_site_U_iso_or_equiv
_atom_site_adp_type
_atom_site_occupancy
_atom_site_symmetry_multiplicity
_atom_site_calc_flag
_atom_site_refinement_flags
_atom_site_disorder_assembly
_atom_site_disorder_group
C1 C 0.5298(4) 0.31390(16) 0.84330(13) 0.0366(8) Uani 1 1 d . . .
C2 C 0.5805(4) 0.31677(16) 0.89503(12) 0.0352(8) Uani 1 1 d . . .
C3 C 0.4491(4) 0.32094(16) 0.92728(15) 0.0433(9) Uani 1 1 d . . .
H3 H 0.4492 0.3242 0.9641 0.052 Uiso 1 1 calc R . .
C4 C 0.3202(4) 0.31940(16) 0.89568(15) 0.0444(9) Uani 1 1 d . . .
H4 H 0.2172 0.3220 0.9071 0.053 Uiso 1 1 calc R . .
C5 C 0.3693(4) 0.31321(16) 0.84340(14) 0.0419(8) Uani 1 1 d . . .
H5 H 0.3051 0.3093 0.8138 0.050 Uiso 1 1 calc R . .
C6 C 0.2217(3) 0.11108(15) 0.84427(11) 0.0311(7) Uani 1 1 d . . .
C7 C 0.2863(4) 0.06941(15) 0.88455(11) 0.0329(7) Uani 1 1 d . . .
C8 C 0.3590(4) -0.00409(16) 0.87550(12) 0.0390(8) Uani 1 1 d . . .
H8A H 0.2908 -0.0431 0.8888 0.047 Uiso 1 1 calc R . .
H8B H 0.4565 -0.0069 0.8948 0.047 Uiso 1 1 calc R . .
C9 C 0.3893(4) -0.01673(17) 0.81770(13) 0.0410(8) Uani 1 1 d . . .
H9A H 0.4798 0.0121 0.8070 0.049 Uiso 1 1 calc R . .
H9B H 0.4122 -0.0692 0.8118 0.049 Uiso 1 1 calc R . .
C10 C 0.2530(4) 0.00546(17) 0.78487(12) 0.0410(8) Uani 1 1 d . . .
H10A H 0.1610 -0.0211 0.7970 0.049 Uiso 1 1 calc R . .
H10B H 0.2717 -0.0084 0.7483 0.049 Uiso 1 1 calc R . .
C11 C 0.2250(4) 0.08795(17) 0.78833(11) 0.0386(8) Uani 1 1 d . . .
H11A H 0.3073 0.1145 0.7699 0.046 Uiso 1 1 calc R . .
H11B H 0.1265 0.1003 0.7716 0.046 Uiso 1 1 calc R . .
C12 C 0.1524(4) 0.17307(17) 0.86667(14) 0.0424(8) Uani 1 1 d . . .
H12 H 0.1021 0.2112 0.8483 0.051 Uiso 1 1 calc R . .
C13 C 0.1702(4) 0.16913(19) 0.92081(15) 0.0492(10) Uani 1 1 d . . .
H13 H 0.1336 0.2038 0.9453 0.059 Uiso 1 1 calc R . .
C14 C 0.2513(4) 0.10517(19) 0.93206(12) 0.0448(9) Uani 1 1 d . . .
H14 H 0.2785 0.0884 0.9657 0.054 Uiso 1 1 calc R . .
C15 C 0.5242(5) 0.18184(18) 0.97330(12) 0.0398(8) Uani 1 1 d . . .
C16 C 0.5906(5) 0.10681(19) 0.98617(13) 0.0512(10) Uani 1 1 d . . .
H16A H 0.6499 0.1096 1.0188 0.061 Uiso 1 1 calc R . .
H16B H 0.5069 0.0710 0.9911 0.061 Uiso 1 1 calc R . .
C17 C 0.6917(4) 0.08253(17) 0.94300(13) 0.0406(8) Uani 1 1 d . . .
C18 C 0.8141(5) 0.0350(2) 0.9495(2) 0.0590(12) Uani 1 1 d . . .
H18 H 0.831(5) 0.022(2) 0.9813(15) 0.058(12) Uiso 1 1 d . . .
C19 C 0.9011(5) 0.0137(2) 0.9079(2) 0.0664(13) Uani 1 1 d . . .
H19 H 0.987(5) -0.021(2) 0.9131(16) 0.074(12) Uiso 1 1 d . . .
C20 C 0.8649(4) 0.0417(2) 0.8600(2) 0.0556(10) Uani 1 1 d . . .
H20 H 0.920(5) 0.030(2) 0.8295(17) 0.072(14) Uiso 1 1 d . . .
C21 C 0.7433(4) 0.08882(19) 0.85512(15) 0.0410(8) Uani 1 1 d . . .
H21 H 0.713(4) 0.1103(18) 0.8218(13) 0.049(10) Uiso 1 1 d . . .
C22 C 0.6372(4) 0.3129(2) 0.79783(13) 0.0493(9) Uani 1 1 d . . .
H22A H 0.6325 0.3606 0.7796 0.059 Uiso 1 1 calc R . .
H22B H 0.6053 0.2743 0.7731 0.059 Uiso 1 1 calc R . .
C23 C 0.8006(5) 0.2984(2) 0.81549(17) 0.0689(12) Uani 1 1 d . . .
H23A H 0.8127 0.2455 0.8226 0.083 Uiso 1 1 calc R . .
H23B H 0.8715 0.3115 0.7870 0.083 Uiso 1 1 calc R . .
C24 C 0.8432(4) 0.3403(2) 0.86257(17) 0.0634(11) Uani 1 1 d . . .
H24A H 0.8327 0.3934 0.8553 0.076 Uiso 1 1 calc R . .
H24B H 0.9518 0.3306 0.8708 0.076 Uiso 1 1 calc R . .
C25 C 0.7454(4) 0.32091(18) 0.90965(14) 0.0449(9) Uani 1 1 d . . .
H25A H 0.7788 0.2731 0.9239 0.054 Uiso 1 1 calc R . .
H25B H 0.7594 0.3585 0.9369 0.054 Uiso 1 1 calc R . .
N N 0.6561(3) 0.11020(13) 0.89552(9) 0.0328(6) Uani 1 1 d . . .
F F 0.5082(2) 0.16824(9) 0.81519(6) 0.0367(4) Uani 1 1 d . . .
Zr Zr 0.43111(3) 0.193457(14) 0.887052(10) 0.02694(13) Uani 1 1 d . . .
H15A H 0.610(4) 0.217(2) 0.9768(13) 0.055(10) Uiso 1 1 d . . .
H15B H 0.449(4) 0.1978(19) 0.9979(16) 0.062(12) Uiso 1 1 d . . .

loop_
_atom_site_aniso_label
_atom_site_aniso_U_11
_atom_site_aniso_U_22
_atom_site_aniso_U_33
_atom_site_aniso_U_23
_atom_site_aniso_U_13
_atom_site_aniso_U_12
C1 0.0348(19) 0.0304(17) 0.045(2) 0.0143(14) -0.0024(16) -0.0012(13)
C2 0.0359(19) 0.0251(16) 0.044(2) 0.0028(13) -0.0003(16) -0.0060(13)
C3 0.057(2) 0.0228(17) 0.050(2) -0.0085(14) 0.0087(19) -0.0040(14)
C4 0.033(2) 0.0274(17) 0.073(3) -0.0062(16) 0.0067(19) 0.0042(13)
C5 0.039(2) 0.0338(18) 0.053(2) 0.0109(16) -0.0076(18) 0.0030(14)
C6 0.0288(17) 0.0259(15) 0.0385(17) -0.0055(13) -0.0006(15) -0.0006(12)
C7 0.0366(18) 0.0307(17) 0.0316(16) -0.0027(13) 0.0027(15) -0.0093(13)
C8 0.047(2) 0.0263(16) 0.044(2) 0.0033(13) -0.0089(16) -0.0057(14)
C9 0.042(2) 0.0322(17) 0.049(2) -0.0111(14) -0.0064(17) 0.0074(14)
C10 0.046(2) 0.0396(18) 0.0376(18) -0.0148(14) -0.0065(17) 0.0048(15)
C11 0.043(2) 0.0403(18) 0.0326(17) -0.0008(14) -0.0112(16) 0.0021(15)
C12 0.0289(18) 0.0355(19) 0.063(2) -0.0125(16) 0.0057(18) -0.0027(14)
C13 0.040(2) 0.047(2) 0.061(2) -0.0230(18) 0.0279(18) -0.0176(17)
C14 0.058(2) 0.046(2) 0.0305(17) -0.0051(15) 0.0125(17) -0.0276(18)
C15 0.055(2) 0.043(2) 0.0214(16) -0.0010(14) 0.0013(17) -0.0120(17)
C16 0.072(3) 0.051(2) 0.0304(18) 0.0162(16) -0.0113(18) -0.0138(19)
C17 0.045(2) 0.0286(17) 0.048(2) 0.0078(15) -0.0157(17) -0.0116(15)
C18 0.053(3) 0.041(2) 0.083(3) 0.024(2) -0.027(3) -0.0110(19)
C19 0.037(2) 0.036(2) 0.126(4) 0.008(2) -0.022(3) 0.0002(17)
C20 0.036(2) 0.048(2) 0.083(3) -0.019(2) -0.002(2) 0.0008(18)
C21 0.0295(19) 0.0407(19) 0.053(2) -0.0113(17) -0.0031(17) 0.0020(14)
C22 0.046(2) 0.061(2) 0.041(2) 0.0206(17) 0.0024(18) -0.0097(18)
C23 0.048(2) 0.095(3) 0.064(3) 0.014(2) 0.012(2) -0.010(2)
C24 0.035(2) 0.073(3) 0.082(3) 0.017(2) -0.004(2) -0.0084(19)
C25 0.044(2) 0.039(2) 0.051(2) 0.0047(15) -0.0096(18) -0.0090(15)
N 0.0333(15) 0.0324(14) 0.0328(15) -0.0012(11) -0.0053(12) -0.0008(11)
F 0.0373(10) 0.0456(10) 0.0273(9) -0.0024(7) 0.0029(8) 0.0032(8)
Zr 0.0306(2) 0.02602(18) 0.02419(18) -0.00223(12) 0.00450(13) -0.00116(12)

loop_
_geom_bond_atom_site_label_1
_geom_bond_atom_site_label_2
_geom_bond_distance
_geom_bond_site_symmetry_2
_geom_bond_publ_flag
C1 C5 1.405(5) . ?
C1 C2 1.406(4) . ?
C1 C22 1.503(5) . ?
C1 Zr 2.617(3) . ?
C2 C3 1.421(5) . ?
C2 C25 1.494(5) . ?
C2 Zr 2.611(3) . ?
C3 C4 1.392(5) . ?
C3 Zr 2.552(3) . ?
C4 C5 1.419(5) . ?
C4 Zr 2.505(3) . ?
C5 Zr 2.517(3) . ?
C6 C7 1.405(4) . ?
C6 C12 1.408(4) . ?
C6 C11 1.503(4) . ?
C6 Zr 2.614(3) . ?
C7 C14 1.421(4) . ?
C7 C8 1.503(4) . ?
C7 Zr 2.596(3) . ?
C8 C9 1.531(5) . ?
C9 C10 1.518(5) . ?
C10 C11 1.528(4) . ?
C12 C13 1.406(5) . ?
C12 Zr 2.523(3) . ?
C13 C14 1.397(5) . ?
C13 Zr 2.484(3) . ?
C14 Zr 2.533(3) . ?
C15 C16 1.524(5) . ?
C15 Zr 2.377(3) . ?
C16 C17 1.489(5) . ?
C17 N 1.360(4) . ?
C17 C18 1.388(5) . ?
C18 C19 1.372(7) . ?
C19 C20 1.373(7) . ?
C20 C21 1.374(5) . ?
C21 N 1.349(4) . ?
C22 C23 1.524(6) . ?
C23 C24 1.482(6) . ?
C24 C25 1.527(5) . ?
N Zr 2.497(3) . ?
F Zr 2.0247(17) . ?
